data_4103205
loop_
_publ_author_name
'Charlene Tsay'
'Neal P. Mankad'
'Jonas C. Peters'

_publ_section_title
;
 Four-Coordinate, trigonal Pyramidal Pt(II) and Pd(II) Complexes
;
_journal_name_full 'Journal of the American Chemical Society'
_journal_page_first 13975
_journal_page_last 13977
_journal_paper_doi 10.1021/ja105284p
_journal_volume 132
_journal_year 2010
_chemical_formula_sum 'C45 H31 B0.5 Cl4 F12 P1.5 Pt0.5 Si0.5'
_chemical_formula_weight 1104.95
_chemical_name_common {[SiP(Ph)3]Pt-Cl2CH2}{BArF}
_chemical_name_systematic
; 
 ? 
;
_space_group_IT_number 2
_symmetry_cell_setting triclinic
_symmetry_space_group_name_Hall '-P 1'
_symmetry_space_group_name_H-M 'P -1'
_atom_sites_solution_hydrogens geom
_atom_sites_solution_primary direct
_atom_sites_solution_secondary difmap
_audit_creation_method SHELXL-97
_cell_angle_alpha 84.459(2)
_cell_angle_beta 84.435(2)
_cell_angle_gamma 86.795(2)
_cell_formula_units_Z 4
_cell_length_a 12.6057(11)
_cell_length_b 17.5913(16)
_cell_length_c 20.2306(18)
_cell_measurement_reflns_used 6296
_cell_measurement_temperature 100(2)
_cell_measurement_theta_max 27.46
_cell_measurement_theta_min 2.30
_cell_volume 4439.2(7)
_computing_cell_refinement 'Bruker SAINT'
_computing_data_collection 'Bruker APEX2'
_computing_data_reduction 'Bruker SAINT'
_computing_molecular_graphics 'Bruker SHELXTL'
_computing_publication_material 'Bruker SHELXTL'
_computing_structure_refinement 'SHELXL-97 (Sheldrick, 2008)'
_computing_structure_solution 'SHELXS-97 (Sheldrick, 2008)'
_diffrn_ambient_temperature 100(2)
_diffrn_detector_area_resol_mean 8.3
_diffrn_measured_fraction_theta_full 0.996
_diffrn_measured_fraction_theta_max 0.925
_diffrn_measurement_device_type 'Bruker APEX-II CCD'
_diffrn_measurement_method '\f and \w scans'
_diffrn_radiation_monochromator graphite
_diffrn_radiation_source 'fine-focus sealed tube'
_diffrn_radiation_type MoK\a
_diffrn_radiation_wavelength 0.71073
_diffrn_reflns_av_R_equivalents 0.0645
_diffrn_reflns_av_sigmaI/netI 0.0784
_diffrn_reflns_limit_h_max 16
_diffrn_reflns_limit_h_min -15
_diffrn_reflns_limit_k_max 23
_diffrn_reflns_limit_k_min -23
_diffrn_reflns_limit_l_max 25
_diffrn_reflns_limit_l_min -26
_diffrn_reflns_number 54713
_diffrn_reflns_theta_full 25.00
_diffrn_reflns_theta_max 27.87
_diffrn_reflns_theta_min 1.61
_exptl_absorpt_coefficient_mu 1.986
_exptl_absorpt_correction_T_max 0.9072
_exptl_absorpt_correction_T_min 0.5191
_exptl_absorpt_correction_type multi-scan
_exptl_absorpt_process_details 'SADABS (Sheldrick, 2008)'
_exptl_crystal_colour orange
_exptl_crystal_density_diffrn 1.653
_exptl_crystal_density_meas ?
_exptl_crystal_density_method 'not measured'
_exptl_crystal_description blade
_exptl_crystal_F_000 2192
_exptl_crystal_size_max 0.38
_exptl_crystal_size_mid 0.09
_exptl_crystal_size_min 0.05
_refine_diff_density_max 3.246
_refine_diff_density_min -2.506
_refine_diff_density_rms 0.201
_refine_ls_extinction_method none
_refine_ls_goodness_of_fit_ref 1.050
_refine_ls_hydrogen_treatment constr
_refine_ls_matrix_type full
_refine_ls_number_parameters 1163
_refine_ls_number_reflns 19579
_refine_ls_number_restraints 1727
_refine_ls_restrained_S_all 1.017
_refine_ls_R_factor_all 0.0840
_refine_ls_R_factor_gt 0.0635
_refine_ls_shift/su_max 0.001
_refine_ls_shift/su_mean 0.000
_refine_ls_structure_factor_coef Fsqd
_refine_ls_weighting_details 'calc w=1/[\s^2^(Fo^2^)+(0.0910P)^2^+24.1321P] where P=(Fo^2^+2Fc^2^)/3'
_refine_ls_weighting_scheme calc
_refine_ls_wR_factor_gt 0.1600
_refine_ls_wR_factor_ref 0.1736
_reflns_number_gt 15559
_reflns_number_total 19579
_reflns_threshold_expression >2sigma(I)
_cod_data_source_file ja105284p_si_003_05.cif
_cod_data_source_block npm83
_cod_depositor_comments
;
The following automatic conversions were performed:

'_exptl_crystal_density_meas' value 'not measured' was changed to '?'
- the value is perceived as not measured.

Automatic conversion script
Id: cif_fix_values 3008 2015-01-20 13:52:24Z robertas 
;
_cod_original_formula_sum 'C45 H31 B0.50 Cl4 F12 P1.50 Pt0.50 Si0.50'
_cod_database_code 4103205

loop_
_symmetry_equiv_pos_as_xyz
'x, y, z'
'-x, -y, -z'

loop_
_atom_site_label
_atom_site_type_symbol
_atom_site_fract_x
_atom_site_fract_y
_atom_site_fract_z
_atom_site_U_iso_or_equiv
_atom_site_adp_type
_atom_site_occupancy
_atom_site_symmetry_multiplicity
_atom_site_calc_flag
_atom_site_refinement_flags
_atom_site_disorder_assembly
_atom_site_disorder_group
Pt1 Pt 0.227816(17) -0.161656(12) 0.240020(11) 0.01210(8) Uani 1 1 d U . .
C1 C 0.3472(5) -0.1213(5) 0.3931(4) 0.0300(16) Uani 1 1 d U . .
H1A H 0.3135 -0.1115 0.4380 0.036 Uiso 1 1 calc R . .
H1B H 0.3494 -0.1771 0.3896 0.036 Uiso 1 1 calc R . .
Cl11 Cl 0.26905(13) -0.07325(9) 0.33073(8) 0.0235(3) Uani 1 1 d U . .
Cl12 Cl 0.47673(15) -0.08945(12) 0.38332(11) 0.0402(5) Uani 1 1 d U . .
Si1 Si 0.17537(13) -0.23822(9) 0.16562(8) 0.0122(3) Uani 1 1 d U . .
P1 P 0.11563(12) -0.23712(9) 0.31441(7) 0.0136(3) Uani 1 1 d U . .
C11 C 0.1076(5) -0.3294(4) 0.2815(3) 0.0186(11) Uani 1 1 d U . .
C12 C 0.0789(6) -0.3960(4) 0.3210(4) 0.0271(14) Uani 1 1 d U . .
H12 H 0.0625 -0.3953 0.3677 0.032 Uiso 1 1 calc R . .
C13 C 0.0745(7) -0.4634(4) 0.2908(4) 0.0330(16) Uani 1 1 d U . .
H13 H 0.0550 -0.5090 0.3172 0.040 Uiso 1 1 calc R . .
C14 C 0.0983(7) -0.4645(4) 0.2229(4) 0.0330(16) Uani 1 1 d U . .
H14 H 0.0966 -0.5112 0.2030 0.040 Uiso 1 1 calc R . .
C15 C 0.1248(6) -0.3978(4) 0.1831(4) 0.0256(14) Uani 1 1 d U . .
H15 H 0.1393 -0.3988 0.1362 0.031 Uiso 1 1 calc R . .
C16 C 0.1298(5) -0.3299(3) 0.2123(3) 0.0161(11) Uani 1 1 d U . .
C111 C -0.0225(5) -0.2034(4) 0.3327(3) 0.0221(12) Uani 1 1 d U . .
C112 C -0.0445(6) -0.1272(4) 0.3445(4) 0.0299(15) Uani 1 1 d U . .
H112 H 0.0123 -0.0933 0.3403 0.036 Uiso 1 1 calc R . .
C113 C -0.1480(6) -0.0996(5) 0.3623(4) 0.0388(18) Uani 1 1 d U . .
H113 H -0.1614 -0.0477 0.3712 0.047 Uiso 1 1 calc R . .
C114 C -0.2308(6) -0.1484(6) 0.3668(5) 0.048(2) Uani 1 1 d U . .
H114 H -0.3018 -0.1302 0.3788 0.058 Uiso 1 1 calc R . .
C115 C -0.2107(7) -0.2236(6) 0.3538(5) 0.052(2) Uani 1 1 d U . .
H115 H -0.2682 -0.2567 0.3563 0.062 Uiso 1 1 calc R . .
C116 C -0.1074(6) -0.2513(5) 0.3372(4) 0.0356(17) Uani 1 1 d U . .
H116 H -0.0945 -0.3034 0.3289 0.043 Uiso 1 1 calc R . .
C121 C 0.1644(5) -0.2578(3) 0.3962(3) 0.0141(11) Uani 1 1 d U . .
C122 C 0.1264(5) -0.2163(4) 0.4495(3) 0.0190(12) Uani 1 1 d U . .
H122 H 0.0685 -0.1798 0.4450 0.023 Uiso 1 1 calc R . .
C123 C 0.1737(5) -0.2284(4) 0.5095(3) 0.0233(13) Uani 1 1 d U . .
H123 H 0.1487 -0.1994 0.5457 0.028 Uiso 1 1 calc R . .
C124 C 0.2562(6) -0.2820(4) 0.5165(3) 0.0240(13) Uani 1 1 d U . .
H124 H 0.2875 -0.2901 0.5576 0.029 Uiso 1 1 calc R . .
C125 C 0.2941(5) -0.3244(4) 0.4641(3) 0.0220(13) Uani 1 1 d U . .
H125 H 0.3504 -0.3621 0.4696 0.026 Uiso 1 1 calc R . .
C126 C 0.2491(5) -0.3116(3) 0.4032(3) 0.0180(12) Uani 1 1 d U . .
H126 H 0.2762 -0.3394 0.3667 0.022 Uiso 1 1 calc R . .
P2 P 0.15758(12) -0.06059(8) 0.16972(7) 0.0108(3) Uani 1 1 d U . .
C21 C 0.0639(5) -0.1025(3) 0.1211(3) 0.0119(10) Uani 1 1 d U . .
C22 C -0.0070(5) -0.0561(3) 0.0842(3) 0.0154(11) Uani 1 1 d U . .
H22 H -0.0040 -0.0020 0.0809 0.018 Uiso 1 1 calc R . .
C23 C -0.0822(5) -0.0908(4) 0.0524(3) 0.0175(12) Uani 1 1 d U . .
H23 H -0.1320 -0.0602 0.0278 0.021 Uiso 1 1 calc R . .
C24 C -0.0844(5) -0.1699(4) 0.0564(3) 0.0166(11) Uani 1 1 d U . .
H24 H -0.1383 -0.1927 0.0364 0.020 Uiso 1 1 calc R . .
C25 C -0.0101(5) -0.2160(3) 0.0890(3) 0.0157(11) Uani 1 1 d U . .
H25 H -0.0104 -0.2700 0.0892 0.019 Uiso 1 1 calc R . .
C26 C 0.0667(5) -0.1823(3) 0.1222(3) 0.0133(10) Uani 1 1 d U . .
C211 C 0.2405(4) -0.0064(3) 0.1037(3) 0.0122(10) Uani 1 1 d U . .
C212 C 0.2451(5) 0.0732(3) 0.0960(3) 0.0178(12) Uani 1 1 d U . .
H212 H 0.2045 0.1031 0.1270 0.021 Uiso 1 1 calc R . .
C213 C 0.3088(5) 0.1090(3) 0.0435(3) 0.0191(12) Uani 1 1 d U . .
H213 H 0.3131 0.1630 0.0393 0.023 Uiso 1 1 calc R . .
C214 C 0.3661(5) 0.0659(4) -0.0029(3) 0.0198(12) Uani 1 1 d U . .
H214 H 0.4091 0.0904 -0.0391 0.024 Uiso 1 1 calc R . .
C215 C 0.3605(5) -0.0128(4) 0.0036(3) 0.0191(12) Uani 1 1 d U . .
H215 H 0.3988 -0.0421 -0.0287 0.023 Uiso 1 1 calc R . .
C216 C 0.2996(5) -0.0493(3) 0.0569(3) 0.0156(11) Uani 1 1 d U . .
H216 H 0.2979 -0.1035 0.0617 0.019 Uiso 1 1 calc R . .
C221 C 0.0815(5) 0.0125(3) 0.2154(3) 0.0132(10) Uani 1 1 d U . .
C222 C 0.1384(5) 0.0627(4) 0.2469(3) 0.0183(12) Uani 1 1 d U . .
H222 H 0.2142 0.0601 0.2417 0.022 Uiso 1 1 calc R . .
C223 C 0.0853(5) 0.1155(4) 0.2851(3) 0.0226(13) Uani 1 1 d U . .
H223 H 0.1244 0.1505 0.3048 0.027 Uiso 1 1 calc R . .
C224 C -0.0249(5) 0.1181(4) 0.2952(3) 0.0231(13) Uani 1 1 d U . .
H224 H -0.0612 0.1536 0.3230 0.028 Uiso 1 1 calc R . .
C225 C -0.0820(5) 0.0689(4) 0.2645(3) 0.0178(12) Uani 1 1 d U . .
H225 H -0.1577 0.0716 0.2704 0.021 Uiso 1 1 calc R . .
C226 C -0.0294(5) 0.0157(3) 0.2254(3) 0.0170(11) Uani 1 1 d U . .
H226 H -0.0690 -0.0187 0.2053 0.020 Uiso 1 1 calc R . .
P3 P 0.40007(12) -0.20924(8) 0.20745(8) 0.0136(3) Uani 1 1 d U . .
C31 C 0.3972(5) -0.2440(3) 0.1256(3) 0.0155(11) Uani 1 1 d U . .
C32 C 0.4886(5) -0.2561(3) 0.0830(3) 0.0208(12) Uani 1 1 d U . .
H32 H 0.5561 -0.2441 0.0953 0.025 Uiso 1 1 calc R . .
C33 C 0.4813(6) -0.2857(4) 0.0226(3) 0.0242(13) Uani 1 1 d U . .
H33 H 0.5441 -0.2941 -0.0062 0.029 Uiso 1 1 calc R . .
C34 C 0.3826(6) -0.3033(4) 0.0038(3) 0.0246(13) Uani 1 1 d U . .
H34 H 0.3780 -0.3241 -0.0374 0.030 Uiso 1 1 calc R . .
C35 C 0.2914(5) -0.2900(3) 0.0459(3) 0.0199(12) Uani 1 1 d U . .
H35 H 0.2241 -0.3017 0.0330 0.024 Uiso 1 1 calc R . .
C36 C 0.2960(5) -0.2598(3) 0.1067(3) 0.0150(10) Uani 1 1 d U . .
C311 C 0.4478(5) -0.2939(3) 0.2593(3) 0.0157(11) Uani 1 1 d U . .
C312 C 0.5046(5) -0.2860(4) 0.3136(3) 0.0215(12) Uani 1 1 d U . .
H312 H 0.5263 -0.2370 0.3214 0.026 Uiso 1 1 calc R . .
C313 C 0.5299(6) -0.3493(4) 0.3563(4) 0.0275(14) Uani 1 1 d U . .
H313 H 0.5697 -0.3436 0.3929 0.033 Uiso 1 1 calc R . .
C314 C 0.4977(6) -0.4210(4) 0.3460(4) 0.0287(15) Uani 1 1 d U . .
H314 H 0.5142 -0.4642 0.3759 0.034 Uiso 1 1 calc R . .
C315 C 0.4415(6) -0.4291(4) 0.2922(3) 0.0263(14) Uani 1 1 d U . .
H315 H 0.4193 -0.4781 0.2849 0.032 Uiso 1 1 calc R . .
C316 C 0.4170(5) -0.3656(3) 0.2482(3) 0.0198(12) Uani 1 1 d U . .
H316 H 0.3793 -0.3717 0.2108 0.024 Uiso 1 1 calc R . .
C321 C 0.5105(5) -0.1450(4) 0.1995(3) 0.0176(11) Uani 1 1 d U . .
C322 C 0.4867(5) -0.0665(4) 0.1922(3) 0.0196(12) Uani 1 1 d U . .
H322 H 0.4147 -0.0477 0.1907 0.023 Uiso 1 1 calc R . .
C323 C 0.5687(6) -0.0154(4) 0.1870(4) 0.0316(15) Uani 1 1 d U . .
H323 H 0.5525 0.0381 0.1825 0.038 Uiso 1 1 calc R . .
C324 C 0.6730(6) -0.0429(5) 0.1883(4) 0.0343(16) Uani 1 1 d U . .
H324 H 0.7286 -0.0081 0.1854 0.041 Uiso 1 1 calc R . .
C325 C 0.6975(6) -0.1212(5) 0.1937(4) 0.0335(16) Uani 1 1 d U . .
H325 H 0.7698 -0.1397 0.1930 0.040 Uiso 1 1 calc R . .
C326 C 0.6162(5) -0.1723(4) 0.2003(3) 0.0258(14) Uani 1 1 d U . .
H326 H 0.6328 -0.2257 0.2053 0.031 Uiso 1 1 calc R . .
B1 B -0.2372(5) 0.3549(3) 0.2624(3) 0.0136(11) Uani 1 1 d DU . .
C411 C -0.1651(4) 0.3069(3) 0.2070(3) 0.0135(10) Uani 1 1 d DU . .
C412 C -0.2086(4) 0.2523(3) 0.1731(3) 0.0139(11) Uani 1 1 d DU . .
H412 H -0.2816 0.2413 0.1837 0.017 Uiso 1 1 calc R . .
C413 C -0.1486(4) 0.2134(3) 0.1240(3) 0.0145(11) Uani 1 1 d DU . .
C414 C -0.1977(4) 0.1537(3) 0.0907(3) 0.0159(11) Uani 1 1 d DU . .
F11 F -0.3027(3) 0.1583(2) 0.0957(2) 0.0324(10) Uani 1 1 d DU . .
F12 F -0.1683(4) 0.0835(2) 0.1156(2) 0.0363(11) Uani 1 1 d DU . .
F13 F -0.1659(4) 0.1563(3) 0.02545(19) 0.0360(10) Uani 1 1 d DU . .
C415 C -0.0423(5) 0.2276(3) 0.1073(3) 0.0170(11) Uani 1 1 d DU . .
H415 H -0.0005 0.2000 0.0751 0.020 Uiso 1 1 calc R . .
C416 C 0.0022(4) 0.2837(3) 0.1390(3) 0.0176(11) Uani 1 1 d DU . .
C417 C 0.1191(5) 0.2979(3) 0.1238(3) 0.0246(13) Uani 1 1 d DU . .
F14 F 0.1411(3) 0.3692(2) 0.1317(3) 0.0417(12) Uani 1 1 d DU . .
F15 F 0.1566(4) 0.2856(3) 0.0623(2) 0.0498(14) Uani 1 1 d DU . .
F16 F 0.1795(4) 0.2530(3) 0.1633(3) 0.0618(16) Uani 1 1 d DU . .
C418 C -0.0588(4) 0.3227(3) 0.1871(3) 0.0141(11) Uani 1 1 d DU . .
H418 H -0.0270 0.3614 0.2071 0.017 Uiso 1 1 calc R . .
C421 C -0.2914(5) 0.4279(3) 0.2193(3) 0.0147(11) Uani 1 1 d DU A .
C422 C -0.3876(5) 0.4227(3) 0.1911(3) 0.0168(11) Uani 1 1 d DU . .
H422 H -0.4242 0.3765 0.1996 0.020 Uiso 1 1 calc R . .
C423 C -0.4313(5) 0.4827(3) 0.1512(3) 0.0219(12) Uani 1 1 d DU A .
C424 C -0.5357(5) 0.4736(4) 0.1241(3) 0.0275(13) Uani 1 1 d DU . .
F21A F -0.6072(4) 0.4412(4) 0.1709(3) 0.0603(19) Uani 0.873(6) 1 d PDU A 1
F22A F -0.5832(4) 0.5392(3) 0.1043(3) 0.0455(15) Uani 0.873(6) 1 d PDU A 1
F23A F -0.5273(5) 0.4293(4) 0.0755(3) 0.0571(19) Uani 0.873(6) 1 d PDU A 1
F21B F -0.530(3) 0.5000(13) 0.0598(13) 0.0603(19) Uani 0.127(6) 1 d PDU A 2
F22B F -0.564(3) 0.3987(12) 0.1274(12) 0.0455(15) Uani 0.127(6) 1 d PDU A 2
F23B F -0.619(3) 0.5069(12) 0.1531(13) 0.0571(19) Uani 0.127(6) 1 d PDU A 2
C425 C -0.3795(5) 0.5510(4) 0.1366(3) 0.0236(13) Uani 1 1 d DU . .
H425 H -0.4093 0.5922 0.1093 0.028 Uiso 1 1 calc R A .
C426 C -0.2829(5) 0.5570(3) 0.1631(3) 0.0236(13) Uani 1 1 d DU A .
C427 C -0.2215(5) 0.6282(4) 0.1489(4) 0.0339(15) Uani 1 1 d DU . .
F24 F -0.2623(4) 0.6785(2) 0.1034(3) 0.0459(12) Uani 1 1 d DU A .
F25 F -0.2166(5) 0.6650(3) 0.2033(3) 0.0534(13) Uani 1 1 d DU A .
F26 F -0.1207(3) 0.6121(2) 0.1253(3) 0.0494(14) Uani 1 1 d DU A .
C428 C -0.2405(5) 0.4968(3) 0.2042(3) 0.0178(12) Uani 1 1 d DU . .
H428 H -0.1751 0.5028 0.2224 0.021 Uiso 1 1 calc R A .
C431 C -0.3281(4) 0.3038(3) 0.3068(3) 0.0138(11) Uani 1 1 d DU . .
C432 C -0.3147(5) 0.2257(3) 0.3231(3) 0.0170(12) Uani 1 1 d DU . .
H432 H -0.2555 0.1990 0.3018 0.020 Uiso 1 1 calc R . .
C433 C -0.3841(5) 0.1844(3) 0.3695(3) 0.0200(12) Uani 1 1 d DU . .
C434 C -0.3606(5) 0.1009(3) 0.3849(3) 0.0286(14) Uani 1 1 d DU . .
F31 F -0.2621(4) 0.0864(2) 0.4053(2) 0.0409(11) Uani 1 1 d DU . .
F32 F -0.3634(4) 0.0612(2) 0.3325(2) 0.0380(10) Uani 1 1 d DU . .
F33 F -0.4277(5) 0.0692(2) 0.4333(3) 0.0539(15) Uani 1 1 d DU . .
C435 C -0.4712(5) 0.2216(3) 0.4023(3) 0.0211(12) Uani 1 1 d DU . .
H435 H -0.5185 0.1942 0.4343 0.025 Uiso 1 1 calc R . .
C436 C -0.4870(4) 0.2998(3) 0.3869(3) 0.0195(12) Uani 1 1 d DU . .
C437 C -0.5749(5) 0.3442(4) 0.4238(3) 0.0285(14) Uani 1 1 d DU . .
F34 F -0.6422(4) 0.3006(3) 0.4619(3) 0.0664(18) Uani 1 1 d DU . .
F35 F -0.6321(4) 0.3897(3) 0.3827(2) 0.0442(12) Uani 1 1 d DU . .
F36 F -0.5371(4) 0.3915(4) 0.4629(3) 0.0604(15) Uani 1 1 d DU . .
C438 C -0.4172(4) 0.3394(3) 0.3397(3) 0.0161(11) Uani 1 1 d DU . .
H438 H -0.4309 0.3927 0.3294 0.019 Uiso 1 1 calc R . .
C441 C -0.1660(5) 0.3811(3) 0.3195(3) 0.0157(11) Uani 1 1 d DU . .
C442 C -0.0757(5) 0.3387(3) 0.3395(3) 0.0185(12) Uani 1 1 d DU . .
H442 H -0.0486 0.2975 0.3148 0.022 Uiso 1 1 calc R . .
C443 C -0.0236(5) 0.3544(3) 0.3941(3) 0.0210(12) Uani 1 1 d DU . .
C444 C 0.0745(5) 0.3081(4) 0.4097(3) 0.0287(14) Uani 1 1 d DU . .
F41 F 0.0621(4) 0.2329(2) 0.4079(3) 0.0429(12) Uani 1 1 d DU . .
F42 F 0.1040(5) 0.3146(3) 0.4698(3) 0.0524(14) Uani 1 1 d DU . .
F43 F 0.1575(4) 0.3234(4) 0.3657(3) 0.078(2) Uani 1 1 d DU . .
C445 C -0.0608(5) 0.4142(3) 0.4319(3) 0.0221(12) Uani 1 1 d DU . .
H445 H -0.0258 0.4254 0.4691 0.027 Uiso 1 1 calc R . .
C446 C -0.1511(5) 0.4568(3) 0.4133(3) 0.0203(12) Uani 1 1 d DU . .
C447 C -0.1945(6) 0.5203(4) 0.4536(3) 0.0313(15) Uani 1 1 d DU . .
F44 F -0.1679(4) 0.5126(3) 0.5156(2) 0.0503(13) Uani 1 1 d DU . .
F45 F -0.1631(8) 0.5873(3) 0.4272(3) 0.106(3) Uani 1 1 d DU . .
F46 F -0.3008(4) 0.5241(4) 0.4602(3) 0.0694(18) Uani 1 1 d DU . .
C448 C -0.2016(5) 0.4414(3) 0.3580(3) 0.0175(11) Uani 1 1 d DU . .
H448 H -0.2618 0.4727 0.3459 0.021 Uiso 1 1 calc R . .
C5 C 0.6003(8) -0.2300(6) -0.2431(4) 0.046(2) Uani 1 1 d U . .
H5A H 0.5613 -0.2622 -0.2691 0.055 Uiso 1 1 calc R . .
H5B H 0.6705 -0.2562 -0.2361 0.055 Uiso 1 1 calc R . .
Cl51 Cl 0.5280(2) -0.22087(15) -0.16529(12) 0.0525(6) Uani 1 1 d U . .
Cl52 Cl 0.6203(2) -0.14100(17) -0.28886(13) 0.0603(7) Uani 1 1 d U . .
C6 C -0.1406(13) 0.4453(9) 0.0358(9) 0.113(6) Uani 1 1 d U . .
H6A H -0.1742 0.4063 0.0685 0.135 Uiso 1 1 calc R . .
H6B H -0.1113 0.4830 0.0616 0.135 Uiso 1 1 calc R . .
Cl61 Cl -0.0378(3) 0.40203(18) -0.00565(16) 0.0753(8) Uani 1 1 d U . .
Cl62 Cl -0.2367(3) 0.4903(2) -0.00474(19) 0.0883(10) Uani 1 1 d U . .
C7 C -0.7909(10) 0.1120(9) 0.4615(7) 0.088(4) Uani 1 1 d U . .
H7A H -0.7860 0.1414 0.4172 0.105 Uiso 1 1 calc R . .
H7B H -0.8084 0.1486 0.4957 0.105 Uiso 1 1 calc R . .
Cl71 Cl -0.6701(3) 0.06499(17) 0.47415(17) 0.0745(8) Uani 1 1 d U . .
Cl72 Cl -0.8944(3) 0.0460(3) 0.4661(2) 0.1057(13) Uani 1 1 d U . .

loop_
_atom_site_aniso_label
_atom_site_aniso_U_11
_atom_site_aniso_U_22
_atom_site_aniso_U_33
_atom_site_aniso_U_23
_atom_site_aniso_U_13
_atom_site_aniso_U_12
Pt1 0.01226(12) 0.01158(11) 0.01218(12) 0.00043(7) -0.00110(7) -0.00087(8)
C1 0.019(3) 0.041(4) 0.031(4) 0.009(3) -0.014(3) -0.008(3)
Cl11 0.0291(8) 0.0219(7) 0.0208(8) 0.0000(6) -0.0096(6) -0.0031(6)
Cl12 0.0246(9) 0.0388(10) 0.0605(13) -0.0117(9) -0.0111(8) -0.0069(8)
Si1 0.0145(8) 0.0091(7) 0.0127(8) 0.0020(6) -0.0015(6) -0.0015(6)
P1 0.0137(7) 0.0158(7) 0.0111(7) 0.0018(5) -0.0013(5) -0.0026(6)
C11 0.020(3) 0.020(3) 0.015(3) 0.004(2) -0.002(2) -0.005(2)
C12 0.038(4) 0.019(3) 0.024(3) 0.005(2) -0.005(3) -0.009(3)
C13 0.045(5) 0.022(3) 0.031(3) 0.008(3) -0.005(3) -0.013(3)
C14 0.047(5) 0.016(3) 0.036(4) 0.001(3) -0.002(3) -0.010(3)
C15 0.033(4) 0.018(3) 0.025(3) -0.003(2) -0.001(3) -0.003(3)
C16 0.018(3) 0.014(2) 0.017(3) 0.0011(19) -0.005(2) -0.003(2)
C111 0.015(3) 0.031(3) 0.019(3) 0.006(3) -0.001(2) 0.000(2)
C112 0.019(3) 0.031(3) 0.035(4) 0.006(3) 0.006(3) 0.004(3)
C113 0.027(4) 0.040(4) 0.043(5) 0.010(3) 0.007(3) 0.014(3)
C114 0.015(3) 0.070(5) 0.055(5) 0.006(4) 0.004(3) 0.009(3)
C115 0.018(3) 0.066(5) 0.069(6) 0.000(5) 0.006(4) -0.007(4)
C116 0.018(3) 0.043(4) 0.046(5) 0.000(4) -0.004(3) -0.005(3)
C121 0.010(3) 0.019(3) 0.013(2) 0.004(2) -0.0009(19) -0.006(2)
C122 0.019(3) 0.021(3) 0.016(3) 0.000(2) 0.001(2) -0.001(2)
C123 0.028(3) 0.027(3) 0.017(3) -0.005(2) 0.000(2) -0.009(2)
C124 0.028(3) 0.030(3) 0.014(3) 0.008(2) -0.004(2) -0.011(3)
C125 0.017(3) 0.025(3) 0.022(3) 0.008(2) -0.003(2) -0.001(2)
C126 0.017(3) 0.018(3) 0.018(3) 0.000(2) 0.000(2) -0.003(2)
P2 0.0122(7) 0.0086(6) 0.0116(7) -0.0009(5) -0.0018(5) -0.0001(5)
C21 0.013(3) 0.014(2) 0.008(3) -0.0011(19) 0.0016(18) -0.0016(19)
C22 0.015(3) 0.015(3) 0.015(3) -0.003(2) 0.004(2) 0.000(2)
C23 0.011(3) 0.026(3) 0.016(3) 0.001(2) -0.003(2) 0.004(2)
C24 0.015(3) 0.025(3) 0.010(3) -0.004(2) 0.000(2) -0.007(2)
C25 0.020(3) 0.017(3) 0.011(3) -0.006(2) -0.002(2) -0.001(2)
C26 0.014(3) 0.015(2) 0.010(3) -0.001(2) 0.0022(19) -0.001(2)
C211 0.008(3) 0.014(2) 0.014(3) 0.0017(19) -0.0005(19) -0.002(2)
C212 0.019(3) 0.015(3) 0.020(3) -0.005(2) 0.000(2) -0.002(2)
C213 0.021(3) 0.012(3) 0.024(3) 0.003(2) -0.007(2) -0.003(2)
C214 0.012(3) 0.024(3) 0.022(3) 0.006(2) 0.000(2) -0.004(2)
C215 0.019(3) 0.023(3) 0.015(3) -0.001(2) 0.001(2) -0.001(2)
C216 0.013(3) 0.013(3) 0.019(3) 0.000(2) -0.003(2) 0.005(2)
C221 0.019(3) 0.011(2) 0.009(3) 0.0013(18) -0.001(2) 0.001(2)
C222 0.020(3) 0.020(3) 0.015(3) -0.005(2) -0.003(2) 0.002(2)
C223 0.027(3) 0.020(3) 0.023(3) -0.011(2) -0.001(3) -0.004(3)
C224 0.028(3) 0.021(3) 0.022(3) -0.010(2) -0.001(3) 0.004(3)
C225 0.014(3) 0.023(3) 0.016(3) -0.001(2) -0.001(2) 0.003(2)
C226 0.020(3) 0.016(3) 0.015(3) 0.000(2) -0.005(2) 0.003(2)
P3 0.0132(7) 0.0119(7) 0.0150(7) 0.0016(5) -0.0001(5) 0.0000(5)
C31 0.019(3) 0.009(3) 0.017(3) 0.003(2) 0.001(2) 0.001(2)
C32 0.021(3) 0.017(3) 0.024(3) -0.002(2) 0.003(2) 0.001(2)
C33 0.027(3) 0.023(3) 0.019(3) 0.003(2) 0.008(3) 0.003(3)
C34 0.029(3) 0.024(3) 0.019(3) -0.002(2) -0.001(2) 0.010(3)
C35 0.025(3) 0.016(3) 0.018(3) -0.001(2) -0.001(2) 0.000(2)
C36 0.021(3) 0.004(2) 0.019(3) 0.0019(19) -0.001(2) 0.007(2)
C311 0.013(3) 0.014(2) 0.017(3) 0.003(2) 0.003(2) 0.004(2)
C312 0.020(3) 0.023(3) 0.022(3) 0.002(2) -0.001(2) -0.004(2)
C313 0.023(4) 0.034(3) 0.023(3) 0.007(3) -0.004(3) 0.003(3)
C314 0.032(4) 0.023(3) 0.026(3) 0.013(3) 0.001(3) 0.013(3)
C315 0.035(4) 0.015(3) 0.026(3) 0.002(2) 0.003(3) 0.005(3)
C316 0.022(3) 0.016(3) 0.020(3) -0.002(2) 0.003(2) 0.006(2)
C321 0.019(3) 0.020(3) 0.013(3) 0.004(2) 0.002(2) -0.006(2)
C322 0.021(3) 0.020(3) 0.018(3) -0.004(2) 0.000(2) -0.004(2)
C323 0.040(4) 0.024(3) 0.031(4) 0.001(3) 0.002(3) -0.014(3)
C324 0.026(3) 0.043(4) 0.034(4) 0.002(3) 0.000(3) -0.024(3)
C325 0.013(3) 0.053(4) 0.032(4) 0.007(3) 0.001(3) -0.009(3)
C326 0.019(3) 0.031(3) 0.026(4) 0.002(3) 0.002(3) -0.005(2)
B1 0.015(3) 0.014(3) 0.011(3) -0.001(2) 0.0018(19) 0.001(2)
C411 0.017(3) 0.009(2) 0.014(3) -0.0005(19) -0.002(2) 0.002(2)
C412 0.012(3) 0.012(3) 0.018(3) -0.001(2) -0.003(2) 0.003(2)
C413 0.019(3) 0.009(2) 0.014(3) 0.0016(19) 0.001(2) 0.000(2)
C414 0.019(3) 0.013(3) 0.015(3) 0.001(2) -0.002(2) -0.001(2)
F11 0.0209(19) 0.035(2) 0.046(3) -0.023(2) -0.0058(17) -0.0012(17)
F12 0.054(3) 0.0113(17) 0.048(3) -0.0012(17) -0.029(2) -0.0024(17)
F13 0.046(3) 0.044(3) 0.020(2) -0.0110(17) 0.0038(18) -0.017(2)
C415 0.018(3) 0.016(3) 0.016(3) -0.001(2) 0.002(2) -0.004(2)
C416 0.019(3) 0.011(3) 0.022(3) -0.001(2) 0.000(2) -0.001(2)
C417 0.019(3) 0.024(3) 0.030(3) -0.005(3) 0.005(2) -0.003(2)
F14 0.029(2) 0.031(2) 0.066(3) -0.025(2) 0.021(2) -0.0165(18)
F15 0.032(3) 0.072(4) 0.049(3) -0.038(3) 0.025(2) -0.025(2)
F16 0.019(2) 0.068(3) 0.092(4) 0.031(3) -0.009(2) -0.003(2)
C418 0.019(3) 0.009(2) 0.015(3) -0.001(2) -0.001(2) -0.003(2)
C421 0.016(3) 0.013(2) 0.015(3) -0.003(2) 0.002(2) 0.003(2)
C422 0.019(3) 0.014(3) 0.017(3) -0.005(2) -0.002(2) 0.000(2)
C423 0.022(3) 0.018(3) 0.025(3) -0.003(2) -0.003(2) 0.006(2)
C424 0.028(3) 0.023(3) 0.032(3) -0.002(2) -0.011(3) 0.005(2)
F21A 0.029(3) 0.096(5) 0.054(3) 0.019(3) -0.014(2) -0.019(3)
F22A 0.040(3) 0.027(2) 0.076(4) -0.009(2) -0.036(3) 0.009(2)
F23A 0.038(3) 0.066(4) 0.078(4) -0.053(4) -0.026(3) 0.018(3)
F21B 0.029(3) 0.096(5) 0.054(3) 0.019(3) -0.014(2) -0.019(3)
F22B 0.040(3) 0.027(2) 0.076(4) -0.009(2) -0.036(3) 0.009(2)
F23B 0.038(3) 0.066(4) 0.078(4) -0.053(4) -0.026(3) 0.018(3)
C425 0.023(3) 0.019(3) 0.027(4) 0.004(3) -0.001(3) 0.005(2)
C426 0.022(3) 0.015(3) 0.031(4) 0.000(2) 0.003(3) 0.003(2)
C427 0.026(3) 0.022(3) 0.049(4) 0.013(3) 0.002(3) 0.001(3)
F24 0.035(3) 0.025(2) 0.073(3) 0.024(2) -0.011(2) -0.0029(19)
F25 0.069(4) 0.024(2) 0.070(3) -0.005(2) -0.010(3) -0.018(2)
F26 0.021(2) 0.023(2) 0.098(4) 0.015(2) 0.009(2) -0.0025(17)
C428 0.015(3) 0.014(2) 0.024(3) -0.006(2) 0.002(2) 0.003(2)
C431 0.012(3) 0.015(3) 0.014(3) -0.001(2) -0.0041(19) -0.003(2)
C432 0.021(3) 0.016(3) 0.014(3) -0.003(2) -0.001(2) 0.000(2)
C433 0.027(3) 0.016(2) 0.018(3) -0.004(2) -0.002(2) -0.007(2)
C434 0.039(4) 0.022(3) 0.023(3) 0.003(2) 0.004(3) -0.011(3)
F31 0.057(3) 0.019(2) 0.047(3) 0.0046(19) -0.016(2) 0.0008(19)
F32 0.054(3) 0.021(2) 0.041(2) -0.0129(18) -0.001(2) -0.009(2)
F33 0.079(4) 0.021(2) 0.053(3) 0.004(2) 0.036(3) -0.011(2)
C435 0.023(3) 0.029(3) 0.011(3) 0.001(2) -0.001(2) -0.008(2)
C436 0.012(3) 0.028(3) 0.019(3) -0.003(2) -0.004(2) -0.002(2)
C437 0.012(3) 0.042(4) 0.028(4) 0.006(3) 0.004(2) 0.002(2)
F34 0.039(3) 0.060(3) 0.081(4) 0.033(3) 0.040(3) 0.018(2)
F35 0.027(2) 0.051(3) 0.049(3) 0.012(2) 0.0009(19) 0.017(2)
F36 0.036(3) 0.094(4) 0.054(3) -0.045(3) 0.005(2) 0.019(3)
C438 0.016(3) 0.019(3) 0.014(3) -0.001(2) -0.004(2) 0.000(2)
C441 0.016(3) 0.015(3) 0.016(3) -0.003(2) 0.002(2) -0.004(2)
C442 0.022(3) 0.015(3) 0.020(3) -0.004(2) -0.001(2) -0.003(2)
C443 0.022(3) 0.022(3) 0.020(3) 0.000(2) -0.003(2) -0.004(2)
C444 0.025(3) 0.032(3) 0.031(4) -0.005(3) -0.011(3) -0.004(3)
F41 0.035(3) 0.035(2) 0.065(3) -0.022(2) -0.028(2) 0.0164(19)
F42 0.074(4) 0.040(3) 0.053(3) -0.021(2) -0.049(3) 0.015(2)
F43 0.016(2) 0.123(5) 0.083(4) 0.047(4) -0.002(2) 0.003(3)
C445 0.026(3) 0.021(3) 0.021(3) -0.006(2) -0.003(2) -0.011(2)
C446 0.025(3) 0.017(3) 0.020(3) -0.005(2) 0.001(2) -0.009(2)
C447 0.046(4) 0.024(3) 0.024(3) -0.009(3) 0.002(3) -0.009(3)
F44 0.061(3) 0.066(3) 0.029(2) -0.027(2) -0.008(2) 0.007(3)
F45 0.228(9) 0.023(2) 0.059(4) -0.020(2) 0.067(5) -0.039(4)
F46 0.049(3) 0.085(4) 0.086(4) -0.070(4) -0.024(3) 0.031(3)
C448 0.019(3) 0.016(3) 0.018(3) -0.001(2) 0.002(2) -0.007(2)
C5 0.044(5) 0.060(5) 0.036(4) -0.013(4) -0.006(3) -0.001(4)
Cl51 0.0483(13) 0.0626(15) 0.0456(13) -0.0089(11) 0.0066(10) -0.0078(11)
Cl52 0.0512(14) 0.0845(18) 0.0497(14) 0.0008(12) -0.0123(11) -0.0416(13)
C6 0.105(10) 0.080(9) 0.169(16) -0.076(10) -0.062(8) 0.041(8)
Cl61 0.086(2) 0.0679(18) 0.073(2) -0.0070(15) -0.0115(16) -0.0012(15)
Cl62 0.083(2) 0.101(3) 0.082(2) -0.0213(19) -0.0137(18) 0.0117(19)
C7 0.058(6) 0.123(11) 0.073(8) 0.033(8) -0.001(6) 0.002(5)
Cl71 0.0691(18) 0.0595(16) 0.088(2) 0.0131(15) 0.0026(16) 0.0096(14)
Cl72 0.072(2) 0.165(4) 0.083(2) -0.020(3) -0.0063(18) -0.019(2)

loop_
_atom_type_symbol
_atom_type_description
_atom_type_scat_dispersion_real
_atom_type_scat_dispersion_imag
_atom_type_scat_source
C C 0.0033 0.0016 'International Tables Vol C Tables 4.2.6.8 and 6.1.1.4'
H H 0.0000 0.0000 'International Tables Vol C Tables 4.2.6.8 and 6.1.1.4'
B B 0.0013 0.0007 'International Tables Vol C Tables 4.2.6.8 and 6.1.1.4'
F F 0.0171 0.0103 'International Tables Vol C Tables 4.2.6.8 and 6.1.1.4'
Si Si 0.0817 0.0704 'International Tables Vol C Tables 4.2.6.8 and 6.1.1.4'
P P 0.1023 0.0942 'International Tables Vol C Tables 4.2.6.8 and 6.1.1.4'
Cl Cl 0.1484 0.1585 'International Tables Vol C Tables 4.2.6.8 and 6.1.1.4'
Pt Pt -1.7033 8.3905 'International Tables Vol C Tables 4.2.6.8 and 6.1.1.4'

loop_
_geom_angle_atom_site_label_1
_geom_angle_atom_site_label_2
_geom_angle_atom_site_label_3
_geom_angle
Si1 Pt1 P1 82.21(5)
Si1 Pt1 P3 84.80(6)
P1 Pt1 P3 119.36(5)
Si1 Pt1 P2 84.88(5)
P1 Pt1 P2 120.85(5)
P3 Pt1 P2 116.48(5)
Si1 Pt1 Cl11 174.48(5)
P1 Pt1 Cl11 93.60(5)
P3 Pt1 Cl11 100.43(5)
P2 Pt1 Cl11 94.26(5)
Cl12 C1 Cl11 110.7(4)
C1 Cl11 Pt1 113.2(3)
C16 Si1 C26 113.1(3)
C16 Si1 C36 109.1(3)
C26 Si1 C36 112.4(3)
C16 Si1 Pt1 108.7(2)
C26 Si1 Pt1 106.22(19)
C36 Si1 Pt1 107.1(2)
C121 P1 C111 103.8(3)
C121 P1 C11 106.1(3)
C111 P1 C11 105.1(3)
C121 P1 Pt1 113.42(19)
C111 P1 Pt1 118.8(2)
C11 P1 Pt1 108.6(2)
C12 C11 C16 120.7(6)
C12 C11 P1 123.7(5)
C16 C11 P1 115.6(4)
C13 C12 C11 119.1(7)
C14 C13 C12 120.5(6)
C13 C14 C15 120.6(7)
C16 C15 C14 119.8(7)
C15 C16 C11 119.3(6)
C15 C16 Si1 124.1(5)
C11 C16 Si1 116.5(4)
C116 C111 C112 118.2(6)
C116 C111 P1 122.5(6)
C112 C111 P1 119.3(5)
C111 C112 C113 121.5(7)
C114 C113 C112 119.3(8)
C115 C114 C113 120.0(8)
C114 C115 C116 120.7(8)
C115 C116 C111 120.4(8)
C122 C121 C126 119.7(6)
C122 C121 P1 121.6(5)
C126 C121 P1 118.4(5)
C121 C122 C123 119.9(6)
C124 C123 C122 120.2(6)
C123 C124 C125 120.7(6)
C124 C125 C126 119.7(6)
C121 C126 C125 119.8(6)
C221 P2 C21 106.8(3)
C221 P2 C211 104.6(3)
C21 P2 C211 101.5(3)
C221 P2 Pt1 113.21(19)
C21 P2 Pt1 106.57(19)
C211 P2 Pt1 122.65(19)
C22 C21 C26 121.7(5)
C22 C21 P2 120.8(4)
C26 C21 P2 117.5(4)
C23 C22 C21 118.6(5)
C24 C23 C22 120.3(6)
C25 C24 C23 121.3(6)
C24 C25 C26 119.6(6)
C21 C26 C25 118.3(5)
C21 C26 Si1 117.8(4)
C25 C26 Si1 123.9(4)
C212 C211 C216 118.8(5)
C212 C211 P2 125.0(4)
C216 C211 P2 116.2(4)
C213 C212 C211 120.6(6)
C214 C213 C212 120.0(6)
C215 C214 C213 119.8(6)
C214 C215 C216 120.7(6)
C215 C216 C211 120.1(5)
C226 C221 C222 118.9(5)
C226 C221 P2 122.9(5)
C222 C221 P2 118.0(5)
C223 C222 C221 120.4(6)
C222 C223 C224 120.5(6)
C223 C224 C225 119.7(6)
C224 C225 C226 120.4(6)
C225 C226 C221 120.1(6)
C31 P3 C321 106.0(3)
C31 P3 C311 103.6(3)
C321 P3 C311 104.2(3)
C31 P3 Pt1 107.4(2)
C321 P3 Pt1 119.0(2)
C311 P3 Pt1 115.32(19)
C32 C31 C36 120.1(6)
C32 C31 P3 123.0(5)
C36 C31 P3 116.9(4)
C33 C32 C31 120.1(6)
C32 C33 C34 120.6(6)
C35 C34 C33 119.2(6)
C34 C35 C36 121.5(6)
C35 C36 C31 118.4(6)
C35 C36 Si1 123.9(5)
C31 C36 Si1 117.7(4)
C316 C311 C312 119.4(6)
C316 C311 P3 119.4(5)
C312 C311 P3 120.9(5)
C313 C312 C311 120.3(6)
C312 C313 C314 120.5(7)
C315 C314 C313 119.4(6)
C314 C315 C316 120.4(6)
C311 C316 C315 119.9(6)
C326 C321 C322 119.8(6)
C326 C321 P3 122.0(5)
C322 C321 P3 118.2(5)
C321 C322 C323 119.9(6)
C324 C323 C322 119.9(7)
C323 C324 C325 120.5(6)
C326 C325 C324 120.0(7)
C325 C326 C321 119.9(7)
C421 B1 C431 111.3(4)
C421 B1 C411 105.1(4)
C431 B1 C411 113.0(4)
C421 B1 C441 112.5(4)
C431 B1 C441 102.7(4)
C411 B1 C441 112.4(4)
C412 C411 C418 116.0(5)
C412 C411 B1 122.1(5)
C418 C411 B1 121.7(5)
C411 C412 C413 122.3(5)
C415 C413 C412 120.6(5)
C415 C413 C414 119.1(5)
C412 C413 C414 120.3(5)
F11 C414 F12 107.1(5)
F11 C414 F13 106.4(5)
F12 C414 F13 105.2(5)
F11 C414 C413 114.3(5)
F12 C414 C413 111.3(5)
F13 C414 C413 112.1(5)
C413 C415 C416 118.2(5)
C418 C416 C415 120.6(5)
C418 C416 C417 120.0(5)
C415 C416 C417 119.2(5)
F15 C417 F14 106.3(5)
F15 C417 F16 105.6(6)
F14 C417 F16 106.2(6)
F15 C417 C416 113.6(5)
F14 C417 C416 112.4(5)
F16 C417 C416 112.2(5)
C416 C418 C411 122.2(5)
C428 C421 C422 116.3(5)
C428 C421 B1 121.9(5)
C422 C421 B1 121.7(5)
C423 C422 C421 122.2(6)
C422 C423 C425 120.9(6)
C422 C423 C424 119.2(6)
C425 C423 C424 119.9(5)
F23B C424 F23A 130.3(17)
F23B C424 F22A 52.6(9)
F23A C424 F22A 109.2(6)
F23B C424 F21B 106.9(16)
F23A C424 F21B 56.6(10)
F22A C424 F21B 58.7(10)
F23B C424 F21A 53.1(10)
F23A C424 F21A 105.4(6)
F22A C424 F21A 104.0(6)
F21B C424 F21A 138.5(17)
F23B C424 F22B 102.6(16)
F23A C424 F22B 52.9(9)
F22A C424 F22B 133.3(15)
F21B C424 F22B 106.5(15)
F21A C424 F22B 55.6(9)
F23B C424 C423 116.9(17)
F23A C424 C423 112.8(6)
F22A C424 C423 113.1(5)
F21B C424 C423 109.7(17)
F21A C424 C423 111.8(5)
F22B C424 C423 113.6(15)
C426 C425 C423 117.9(6)
C425 C426 C428 120.8(6)
C425 C426 C427 121.2(6)
C428 C426 C427 118.0(6)
F24 C427 F26 106.3(5)
F24 C427 F25 106.7(6)
F26 C427 F25 106.7(6)
F24 C427 C426 113.2(6)
F26 C427 C426 111.0(5)
F25 C427 C426 112.6(6)
C421 C428 C426 121.9(6)
C432 C431 C438 115.4(5)
C432 C431 B1 123.3(5)
C438 C431 B1 120.5(5)
C431 C432 C433 123.2(5)
C435 C433 C432 120.1(5)
C435 C433 C434 121.0(5)
C432 C433 C434 118.8(5)
F32 C434 F33 106.8(5)
F32 C434 F31 105.6(5)
F33 C434 F31 105.9(6)
F32 C434 C433 113.0(5)
F33 C434 C433 113.1(5)
F31 C434 C433 111.8(5)
C436 C435 C433 118.1(5)
C435 C436 C438 120.5(5)
C435 C436 C437 120.7(5)
C438 C436 C437 118.6(5)
F34 C437 F35 107.0(5)
F34 C437 F36 107.2(6)
F35 C437 F36 104.5(6)
F34 C437 C436 113.4(6)
F35 C437 C436 112.2(5)
F36 C437 C436 112.0(5)
C436 C438 C431 122.7(5)
C442 C441 C448 115.6(5)
C442 C441 B1 122.5(5)
C448 C441 B1 121.3(5)
C443 C442 C441 122.8(5)
C445 C443 C442 120.6(5)
C445 C443 C444 120.5(5)
C442 C443 C444 118.9(5)
F42 C444 F43 107.7(6)
F42 C444 F41 104.9(5)
F43 C444 F41 104.4(6)
F42 C444 C443 114.3(6)
F43 C444 C443 112.9(6)
F41 C444 C443 111.8(5)
C446 C445 C443 117.5(5)
C445 C446 C448 121.4(5)
C445 C446 C447 119.0(5)
C448 C446 C447 119.7(5)
F45 C447 F44 106.8(6)
F45 C447 F46 107.4(7)
F44 C447 F46 104.2(6)
F45 C447 C446 112.4(6)
F44 C447 C446 113.8(6)
F46 C447 C446 111.7(5)
C446 C448 C441 122.0(6)
Cl51 C5 Cl52 112.2(5)
Cl62 C6 Cl61 120.3(11)
Cl71 C7 Cl72 110.9(8)

loop_
_geom_bond_atom_site_label_1
_geom_bond_atom_site_label_2
_geom_bond_distance
Pt1 Si1 2.2805(16)
Pt1 P1 2.3321(15)
Pt1 P3 2.3400(15)
Pt1 P2 2.3553(14)
Pt1 Cl11 2.6236(16)
C1 Cl12 1.743(7)
C1 Cl11 1.794(7)
Si1 C16 1.877(6)
Si1 C26 1.878(6)
Si1 C36 1.884(6)
P1 C121 1.817(6)
P1 C111 1.823(7)
P1 C11 1.824(7)
C11 C12 1.396(8)
C11 C16 1.403(9)
C12 C13 1.390(10)
C13 C14 1.380(11)
C14 C15 1.394(9)
C15 C16 1.390(9)
C111 C116 1.391(10)
C111 C112 1.392(10)
C112 C113 1.392(10)
C113 C114 1.379(13)
C114 C115 1.378(14)
C115 C116 1.386(11)
C121 C122 1.392(9)
C121 C126 1.394(9)
C122 C123 1.398(9)
C123 C124 1.371(10)
C124 C125 1.386(10)
C125 C126 1.400(9)
P2 C221 1.829(6)
P2 C21 1.836(6)
P2 C211 1.838(6)
C21 C22 1.397(8)
C21 C26 1.400(8)
C22 C23 1.395(9)
C23 C24 1.387(9)
C24 C25 1.379(9)
C25 C26 1.417(8)
C211 C212 1.397(8)
C211 C216 1.400(8)
C212 C213 1.391(9)
C213 C214 1.386(9)
C214 C215 1.383(9)
C215 C216 1.388(8)
C221 C226 1.391(9)
C221 C222 1.404(9)
C222 C223 1.369(9)
C223 C224 1.383(10)
C224 C225 1.383(9)
C225 C226 1.384(8)
P3 C31 1.823(6)
P3 C321 1.827(6)
P3 C311 1.843(6)
C31 C32 1.390(8)
C31 C36 1.416(9)
C32 C33 1.387(10)
C33 C34 1.395(10)
C34 C35 1.386(9)
C35 C36 1.395(9)
C311 C316 1.386(9)
C311 C312 1.390(9)
C312 C313 1.384(9)
C313 C314 1.386(11)
C314 C315 1.378(11)
C315 C316 1.399(9)
C321 C326 1.393(9)
C321 C322 1.393(9)
C322 C323 1.396(9)
C323 C324 1.377(11)
C324 C325 1.391(12)
C325 C326 1.388(10)
B1 C421 1.637(7)
B1 C431 1.639(7)
B1 C411 1.642(7)
B1 C441 1.644(7)
C411 C412 1.397(7)
C411 C418 1.397(7)
C412 C413 1.399(7)
C413 C415 1.380(7)
C413 C414 1.492(7)
C414 F11 1.317(6)
C414 F12 1.336(6)
C414 F13 1.339(6)
C415 C416 1.398(8)
C416 C418 1.392(7)
C416 C417 1.506(7)
C417 F15 1.320(7)
C417 F14 1.327(7)
C417 F16 1.332(7)
C421 C428 1.397(8)
C421 C422 1.399(7)
C422 C423 1.389(8)
C423 C425 1.392(9)
C423 C424 1.497(8)
C424 F23B 1.29(3)
C424 F23A 1.307(7)
C424 F22A 1.316(7)
C424 F21B 1.33(3)
C424 F21A 1.349(8)
C424 F22B 1.38(2)
C425 C426 1.392(8)
C426 C428 1.398(8)
C426 C427 1.498(8)
C427 F24 1.332(7)
C427 F26 1.338(7)
C427 F25 1.339(8)
C431 C432 1.386(7)
C431 C438 1.397(7)
C432 C433 1.399(7)
C433 C435 1.391(8)
C433 C434 1.491(7)
C434 F32 1.328(7)
C434 F33 1.330(7)
C434 F31 1.350(8)
C435 C436 1.389(8)
C436 C438 1.396(7)
C436 C437 1.501(7)
C437 F34 1.317(7)
C437 F35 1.332(7)
C437 F36 1.337(8)
C441 C442 1.397(8)
C441 C448 1.403(7)
C442 C443 1.395(8)
C443 C445 1.394(8)
C443 C444 1.485(8)
C444 F42 1.323(7)
C444 F43 1.329(8)
C444 F41 1.345(7)
C445 C446 1.390(8)
C446 C448 1.395(8)
C446 C447 1.495(8)
C447 F45 1.311(7)
C447 F44 1.322(7)
C447 F46 1.332(8)
C5 Cl51 1.757(9)
C5 Cl52 1.758(10)
C6 Cl62 1.651(14)
C6 Cl61 1.663(15)
C7 Cl71 1.722(13)
C7 Cl72 1.784(15)
